data_4336518
loop_
_publ_author_name
'Alberto Bossi'
'Andreas F. Rausch'
'Markus J. Leitl'
'Rafa\/l Czerwieniec'
'Matthew T. Whited'
'Peter I. Djurovich'
'Hartmut Yersin'
'Mark E. Thompson'

_publ_section_title
;
 Photophysical Properties of Cyclometalated Pt(II) Complexes:
 Counterintuitive Blue Shift in Emission with an Expanded Ligand \p System
;
_journal_name_full 'Inorganic Chemistry'
_journal_page_first 12403
_journal_page_last 12415
_journal_paper_doi 10.1021/ic4011532
_journal_volume 52
_journal_year 2013
_chemical_formula_sum 'C16 H15 N O2 Pt'
_chemical_formula_weight 448.38
_chemical_name_systematic
; 
 ? 
;
_space_group_IT_number 14
_symmetry_cell_setting monoclinic
_symmetry_space_group_name_Hall '-P 2yn'
_symmetry_space_group_name_H-M 'P 1 21/n 1'
_atom_sites_solution_hydrogens geom
_atom_sites_solution_primary direct
_atom_sites_solution_secondary difmap
_audit_creation_method SHELXL-97
_cell_angle_alpha 90.00
_cell_angle_beta 99.143(2)
_cell_angle_gamma 90.00
_cell_formula_units_Z 4
_cell_length_a 9.2613(8)
_cell_length_b 7.6397(7)
_cell_length_c 19.4401(18)
_cell_measurement_reflns_used 5117
_cell_measurement_temperature 273(2)
_cell_measurement_theta_max 27.50
_cell_measurement_theta_min 2.31
_cell_volume 1358.0(2)
_computing_cell_refinement 'Bruker SMART'
_computing_data_collection 'Bruker SMART'
_computing_data_reduction 'Bruker SAINT'
_computing_molecular_graphics 'Bruker SHELXTL'
_computing_publication_material 'Bruker SHELXTL'
_computing_structure_refinement 'SHELXL-97 (Sheldrick, 1997)'
_computing_structure_solution 'SHELXS-97 (Sheldrick, 1990)'
_diffrn_ambient_temperature 273(2)
_diffrn_measured_fraction_theta_full 0.964
_diffrn_measured_fraction_theta_max 0.964
_diffrn_measurement_device_type 'CCD area detector'
_diffrn_measurement_method 'phi and omega scans'
_diffrn_radiation_monochromator graphite
_diffrn_radiation_source 'fine-focus sealed tube'
_diffrn_radiation_type MoK\a
_diffrn_radiation_wavelength 0.71073
_diffrn_reflns_av_R_equivalents 0.0555
_diffrn_reflns_av_sigmaI/netI 0.0676
_diffrn_reflns_limit_h_max 11
_diffrn_reflns_limit_h_min -11
_diffrn_reflns_limit_k_max 9
_diffrn_reflns_limit_k_min -9
_diffrn_reflns_limit_l_max 24
_diffrn_reflns_limit_l_min -14
_diffrn_reflns_number 7352
_diffrn_reflns_theta_full 27.51
_diffrn_reflns_theta_max 27.51
_diffrn_reflns_theta_min 2.12
_exptl_absorpt_coefficient_mu 10.332
_exptl_absorpt_correction_type none
_exptl_crystal_colour green
_exptl_crystal_density_diffrn 2.193
_exptl_crystal_F_000 848
_exptl_crystal_size_max 0.300
_exptl_crystal_size_mid 0.160
_exptl_crystal_size_min 0.016
_refine_diff_density_max 2.649
_refine_diff_density_min -2.376
_refine_diff_density_rms 0.299
_refine_ls_extinction_coef 0.0000(3)
_refine_ls_extinction_expression Fc^*^=kFc[1+0.001xFc^2^\l^3^/sin(2\q)]^-1/4^
_refine_ls_extinction_method SHELXL
_refine_ls_goodness_of_fit_ref 0.983
_refine_ls_hydrogen_treatment mixed
_refine_ls_matrix_type full
_refine_ls_number_parameters 184
_refine_ls_number_reflns 3000
_refine_ls_number_restraints 0
_refine_ls_restrained_S_all 0.983
_refine_ls_R_factor_all 0.0533
_refine_ls_R_factor_gt 0.0443
_refine_ls_shift/su_max 1.183
_refine_ls_shift/su_mean 0.007
_refine_ls_structure_factor_coef Fsqd
_refine_ls_weighting_details 'calc w=1/[\s^2^(Fo^2^)+(0.0664P)^2^+0.0000P] where P=(Fo^2^+2Fc^2^)/3'
_refine_ls_weighting_scheme calc
_refine_ls_wR_factor_gt 0.1083
_refine_ls_wR_factor_ref 0.1124
_reflns_number_gt 2485
_reflns_number_total 3000
_reflns_threshold_expression >2sigma(I)
_cod_data_source_file ic4011532_si_002_2.cif
_cod_data_source_block jacacm
_cod_database_code 4336518

loop_
_symmetry_equiv_pos_as_xyz
'x, y, z'
'-x+1/2, y+1/2, -z+1/2'
'-x, -y, -z'
'x-1/2, -y-1/2, z-1/2'

loop_
_atom_site_label
_atom_site_type_symbol
_atom_site_fract_x
_atom_site_fract_y
_atom_site_fract_z
_atom_site_U_iso_or_equiv
_atom_site_adp_type
_atom_site_occupancy
_atom_site_symmetry_multiplicity
_atom_site_calc_flag
_atom_site_refinement_flags
Pt1 Pt 0.06570(3) 0.16001(3) 0.068170(15) 0.01665(15) Uani 1 1 d .
O1 O -0.1403(6) 0.2455(7) 0.0405(3) 0.0196(12) Uani 1 1 d .
O2 O 0.1279(6) 0.2457(7) -0.0235(3) 0.0203(12) Uani 1 1 d .
N1 N 0.2629(7) 0.0673(8) 0.1038(3) 0.0181(14) Uani 1 1 d .
C1 C 0.0269(7) 0.0722(10) 0.1575(4) 0.0150(15) Uani 1 1 d .
C2 C -0.1019(9) 0.0849(10) 0.1869(4) 0.0229(18) Uani 1 1 d .
H2 H -0.1813 0.1443 0.1622 0.028 Uiso 1 1 calc R
C3 C -0.1160(10) 0.0130(11) 0.2509(5) 0.029(2) Uani 1 1 d .
H3 H -0.2037 0.0226 0.2682 0.035 Uiso 1 1 calc R
C4 C 0.0034(9) -0.0743(11) 0.2892(4) 0.0255(19) Uani 1 1 d .
H4 H -0.0046 -0.1234 0.3322 0.031 Uiso 1 1 calc R
C5 C 0.1344(10) -0.0873(10) 0.2627(4) 0.0244(19) Uani 1 1 d .
H5 H 0.2146 -0.1428 0.2885 0.029 Uiso 1 1 calc R
C6 C 0.1447(8) -0.0178(9) 0.1983(4) 0.0178(16) Uani 1 1 d .
C7 C 0.2765(9) -0.0170(9) 0.1670(4) 0.0214(17) Uani 1 1 d .
C8 C 0.4120(10) -0.0968(11) 0.1945(5) 0.029(2) Uani 1 1 d .
H8 H 0.4209 -0.1600 0.2358 0.034 Uiso 1 1 calc R
C9 C 0.5280(9) -0.0811(11) 0.1606(5) 0.027(2) Uani 1 1 d .
H9 H 0.6167 -0.1325 0.1791 0.032 Uiso 1 1 calc R
C10 C 0.5156(9) 0.0116(10) 0.0982(4) 0.0260(18) Uani 1 1 d .
H10 H 0.5953 0.0250 0.0750 0.031 Uiso 1 1 calc R
C11 C 0.3799(9) 0.0834(10) 0.0718(4) 0.0201(17) Uani 1 1 d .
H11 H 0.3701 0.1453 0.0301 0.024 Uiso 1 1 calc R
C12 C -0.3397(9) 0.3890(11) -0.0246(5) 0.0250(19) Uani 1 1 d .
H12A H -0.3922 0.3171 0.0036 0.038 Uiso 1 1 calc R
H12B H -0.3849 0.3807 -0.0725 0.038 Uiso 1 1 calc R
H12C H -0.3417 0.5084 -0.0094 0.038 Uiso 1 1 calc R
C13 C -0.1853(9) 0.3280(9) -0.0174(5) 0.0206(18) Uani 1 1 d .
C14 C -0.1050(10) 0.3613(10) -0.0702(4) 0.0208(17) Uani 1 1 d .
H14 H -0.1556 0.4154 -0.1097 0.025 Uiso 1 1 calc R
C15 C 0.0430(10) 0.3243(9) -0.0721(5) 0.0241(19) Uani 1 1 d .
C16 C 0.1087(10) 0.3829(12) -0.1327(5) 0.029(2) Uani 1 1 d .
H16A H 0.0984 0.5075 -0.1377 0.044 Uiso 1 1 calc R
H16B H 0.0599 0.3266 -0.1741 0.044 Uiso 1 1 calc R
H16C H 0.2106 0.3527 -0.1257 0.044 Uiso 1 1 calc R

loop_
_atom_site_aniso_label
_atom_site_aniso_U_11
_atom_site_aniso_U_22
_atom_site_aniso_U_33
_atom_site_aniso_U_23
_atom_site_aniso_U_13
_atom_site_aniso_U_12
Pt1 0.0219(2) 0.01232(19) 0.0148(2) 0.00045(11) 0.00029(12) -0.00013(11)
O1 0.023(3) 0.016(3) 0.019(3) 0.003(2) 0.003(2) 0.002(2)
O2 0.027(3) 0.014(3) 0.019(3) 0.002(2) 0.000(2) 0.003(2)
N1 0.024(3) 0.011(3) 0.019(3) -0.004(3) 0.001(3) 0.001(3)
C1 0.006(3) 0.016(4) 0.023(4) -0.004(3) 0.003(3) -0.005(3)
C2 0.032(5) 0.017(4) 0.018(4) -0.003(3) -0.002(4) -0.003(3)
C3 0.037(5) 0.023(4) 0.027(5) -0.007(4) 0.006(4) -0.014(4)
C4 0.034(5) 0.026(4) 0.016(4) -0.001(3) 0.002(4) -0.008(4)
C5 0.045(5) 0.011(4) 0.014(4) 0.005(3) -0.005(4) -0.003(3)
C6 0.029(4) 0.012(3) 0.011(4) -0.007(3) 0.000(3) -0.001(3)
C7 0.030(4) 0.009(3) 0.022(4) 0.001(3) -0.007(3) -0.003(3)
C8 0.034(5) 0.019(4) 0.028(5) 0.002(4) -0.010(4) -0.002(4)
C9 0.027(5) 0.019(4) 0.031(5) -0.004(4) -0.004(4) -0.001(3)
C10 0.026(4) 0.024(4) 0.027(5) -0.004(4) 0.005(4) 0.001(3)
C11 0.026(4) 0.016(4) 0.017(4) -0.003(3) 0.001(3) 0.002(3)
C12 0.024(4) 0.019(4) 0.030(5) -0.001(4) 0.001(4) 0.004(3)
C13 0.015(4) 0.017(4) 0.027(5) -0.005(3) -0.006(3) 0.004(3)
C14 0.033(4) 0.016(4) 0.013(4) -0.004(3) 0.002(3) -0.001(3)
C15 0.038(5) 0.011(4) 0.020(4) -0.006(3) -0.005(4) -0.002(3)
C16 0.040(5) 0.028(4) 0.019(5) 0.005(4) 0.001(4) 0.000(4)

loop_
_atom_type_symbol
_atom_type_description
_atom_type_scat_dispersion_real
_atom_type_scat_dispersion_imag
_atom_type_scat_source
C C 0.0033 0.0016 'International Tables Vol C Tables 4.2.6.8 and 6.1.1.4'
N N 0.0061 0.0033 'International Tables Vol C Tables 4.2.6.8 and 6.1.1.4'
O O 0.0106 0.0060 'International Tables Vol C Tables 4.2.6.8 and 6.1.1.4'
Pt Pt -1.7033 8.3905 'International Tables Vol C Tables 4.2.6.8 and 6.1.1.4'
H H 0.0000 0.0000 'International Tables Vol C Tables 4.2.6.8 and 6.1.1.4'

loop_
_geom_angle_atom_site_label_1
_geom_angle_atom_site_label_2
_geom_angle_atom_site_label_3
_geom_angle
C1 Pt1 N1 81.7(3)
C1 Pt1 O1 92.8(3)
N1 Pt1 O1 174.5(2)
C1 Pt1 O2 174.4(2)
N1 Pt1 O2 92.7(2)
O1 Pt1 O2 92.8(2)
C13 O1 Pt1 123.4(5)
C15 O2 Pt1 124.3(6)
C11 N1 C7 119.5(7)
C11 N1 Pt1 125.1(5)
C7 N1 Pt1 115.4(6)
C2 C1 C6 115.6(7)
C2 C1 Pt1 128.8(6)
C6 C1 Pt1 115.5(5)
C3 C2 C1 123.0(8)
C2 C3 C4 119.2(9)
C5 C4 C3 119.8(8)
C6 C5 C4 119.9(8)
C5 C6 C1 122.4(8)
C5 C6 C7 124.7(7)
C1 C6 C7 112.7(7)
N1 C7 C8 119.2(8)
N1 C7 C6 114.5(7)
C8 C7 C6 126.3(8)
C9 C8 C7 120.1(9)
C8 C9 C10 120.5(8)
C9 C10 C11 117.7(8)
N1 C11 C10 122.9(8)
O1 C13 C14 126.6(7)
O1 C13 C12 113.8(8)
C14 C13 C12 119.6(8)
C13 C14 C15 128.5(8)
O2 C15 C14 124.3(9)
O2 C15 C16 116.6(8)
C14 C15 C16 119.1(8)

loop_
_geom_bond_atom_site_label_1
_geom_bond_atom_site_label_2
_geom_bond_distance
Pt1 C1 1.947(8)
Pt1 N1 1.979(6)
Pt1 O1 2.008(5)
Pt1 O2 2.065(6)
O1 C13 1.300(9)
O2 C15 1.278(9)
N1 C11 1.337(10)
N1 C7 1.375(10)
C1 C2 1.406(11)
C1 C6 1.421(10)
C2 C3 1.386(12)
C3 C4 1.400(12)
C4 C5 1.395(13)
C5 C6 1.376(11)
C6 C7 1.448(12)
C7 C8 1.421(11)
C8 C9 1.351(13)
C9 C10 1.393(12)
C10 C11 1.393(11)
C12 C13 1.490(11)
C13 C14 1.383(13)
C14 C15 1.406(13)
C15 C16 1.480(13)
